data_4318529
loop_
_publ_author_name
'Magdalena M. Makowska-Grzyska'
'Peter C. Jeppson'
'Russell A. Allred'
'Atta M. Arif'
'Lisa M. Berreau'

_publ_section_title
;
 Modeling Substrate- and Inhibitor-Bound Forms of Liver Alcohol
 Dehydrogenase: Chemistry of Mononuclear Nitrogen/Sulfur-Ligated Zinc
 Alcohol, Formamide, and Sulfoxide Complexes
;
_journal_name_full 'Inorganic Chemistry'
_journal_page_first 4872
_journal_page_last 4887
_journal_paper_doi 10.1021/ic0255609
_journal_volume 41
_journal_year 2002
_chemical_formula_sum 'C18 H38 Cl2 N2 O11 S5 Zn'
_chemical_formula_weight 755.07
_chemical_name_systematic
;
 ?
;
_space_group_IT_number 13
_symmetry_cell_setting monoclinic
_symmetry_space_group_name_Hall '-P 2yc'
_symmetry_space_group_name_H-M 'P 1 2/c 1'
_atom_sites_solution_hydrogens geom
_atom_sites_solution_primary direct
_atom_sites_solution_secondary difmap
_audit_conform_dict_location ftp://ftp.iucr.org/cifdics/cif_core.dic
_audit_conform_dict_name cif_core.dic
_audit_conform_dict_version 2.1
_audit_creation_date 2001-01-05T17:46:50-00:00
_audit_creation_method 'WinGX routine CIF_UPDATE'
_cell_angle_alpha 90
_cell_angle_beta 90.8997(8)
_cell_angle_gamma 90
_cell_formula_units_Z 4
_cell_length_a 12.2495(2)
_cell_length_b 10.50220(10)
_cell_length_c 24.4441(5)
_cell_measurement_reflns_used 26244
_cell_measurement_temperature 200.0(10)
_cell_measurement_theta_max 27.48
_cell_measurement_theta_min 1.02
_cell_volume 3144.27(9)
_computing_cell_refinement DENZO-SMN
_computing_data_collection 'Nonius COLLECT'
_computing_data_reduction DENZO-SMN
_computing_molecular_graphics 'WinGx, Ortep3'
_computing_structure_refinement 'SHELXL-97 (Sheldrick, 1997)'
_computing_structure_solution SIR97
_diffrn_ambient_temperature 200.0(10)
_diffrn_measured_fraction_theta_full 0.989
_diffrn_measured_fraction_theta_max 0.989
_diffrn_measurement_device_type 'Nonius KappaCCD Diffractometer'
_diffrn_measurement_method 'Phi plus Omega scan'
_diffrn_radiation_monochromator graphite
_diffrn_radiation_type MoK\a
_diffrn_radiation_wavelength 0.71073
_diffrn_reflns_av_R_equivalents 0.0221
_diffrn_reflns_av_unetI/netI 0.038
_diffrn_reflns_limit_h_max 15
_diffrn_reflns_limit_h_min -15
_diffrn_reflns_limit_k_max 12
_diffrn_reflns_limit_k_min -13
_diffrn_reflns_limit_l_max 31
_diffrn_reflns_limit_l_min -31
_diffrn_reflns_number 12886
_diffrn_reflns_theta_full 27.5
_diffrn_reflns_theta_max 27.5
_diffrn_reflns_theta_min 3.7
_diffrn_standards_decay_% <2.0
_exptl_absorpt_coefficient_mu 1.336
_exptl_absorpt_correction_T_max 0.7486
_exptl_absorpt_correction_T_min 0.69
_exptl_absorpt_correction_type multi-scan
_exptl_absorpt_process_details 'DENZO-SMN (Otwinowski & Minor, 1997)'
_exptl_crystal_colour colorless
_exptl_crystal_density_diffrn 1.595
_exptl_crystal_density_method 'not measured'
_exptl_crystal_description prism
_exptl_crystal_F_000 1568
_exptl_crystal_size_max 0.3
_exptl_crystal_size_mid 0.25
_exptl_crystal_size_min 0.23
_refine_diff_density_max 0.794
_refine_diff_density_min -0.78
_refine_diff_density_rms 0.075
_refine_ls_extinction_method none
_refine_ls_goodness_of_fit_ref 1.026
_refine_ls_hydrogen_treatment mixed
_refine_ls_matrix_type full
_refine_ls_number_parameters 387
_refine_ls_number_reflns 7144
_refine_ls_number_restraints 0
_refine_ls_restrained_S_all 1.026
_refine_ls_R_factor_all 0.0511
_refine_ls_R_factor_gt 0.0394
_refine_ls_shift/su_max 0.001
_refine_ls_shift/su_mean 0
_refine_ls_structure_factor_coef Fsqd
_refine_ls_weighting_details 'calc w=1/[\s^2^(Fo^2^)+(0.0347P)^2^+3.8950P] where P=(Fo^2^+2Fc^2^)/3'
_refine_ls_weighting_scheme calc
_refine_ls_wR_factor_gt 0.0897
_refine_ls_wR_factor_ref 0.0956
_reflns_number_gt 5938
_reflns_number_total 7144
_reflns_threshold_expression >2sigma(I)
_cod_data_source_file ic0255609_s2_7.cif
_cod_data_source_block shelxl
_cod_depositor_comments
;
The following automatic conversions were performed:

'_exptl_absorpt_correction_type' value 'Multi-scan' changed to
'multi-scan' according to the built-in table from CIF Core dictionary
named 'cif_core.dic' version 2.4.1 from 2010-06-29.

Automatic conversion script
Id: cif_fix_values 1646 2011-03-28 12:23:43Z adriana 
;
_cod_original_cell_volume 3144.26(9)
_cod_original_sg_symbol_H-M 'P 2/c'
_cod_database_code 4318529

loop_
_symmetry_equiv_pos_as_xyz
'x, y, z'
'-x, y, -z+1/2'
'-x, -y, -z'
'x, -y, z-1/2'

loop_
_atom_site_label
_atom_site_type_symbol
_atom_site_fract_x
_atom_site_fract_y
_atom_site_fract_z
_atom_site_U_iso_or_equiv
_atom_site_adp_type
_atom_site_occupancy
_atom_site_symmetry_multiplicity
_atom_site_calc_flag
_atom_site_refinement_flags
_atom_site_disorder_assembly
_atom_site_disorder_group
Zn1 Zn 0.77006(2) 0.21097(3) 0.654896(11) 0.02347(8) Uani 1 1 d . . .
Cl1 Cl 0.74021(6) -0.30876(6) 0.81418(3) 0.03509(15) Uani 1 1 d . . .
Cl2 Cl 0.83769(6) -0.27702(6) 0.51579(3) 0.03346(15) Uani 1 1 d . . .
S1 S 0.95875(5) 0.10097(6) 0.67785(3) 0.02783(14) Uani 1 1 d . F .
S2 S 0.46999(6) -0.16568(8) 0.56504(3) 0.04086(18) Uani 1 1 d . . .
S3 S 0.74910(5) 0.21420(6) 0.52287(3) 0.02679(19) Uani 0.965(2) 1 d P A 1
S3A S 0.8441(12) 0.2414(14) 0.5355(6) 0.019(5) Uiso 0.035(2) 1 d P A 2
S4 S 0.95039(6) 0.44093(6) 0.66869(3) 0.0289(2) Uani 0.916(2) 1 d P B 1
S4A S 0.8858(6) 0.4681(7) 0.6279(3) 0.032(2) Uiso 0.084(2) 1 d P B 2
S5 S 0.53612(9) 0.38024(11) 0.65282(5) 0.0390(4) Uani 0.620(3) 1 d P C 1
S5A S 0.60049(15) 0.43408(17) 0.63009(10) 0.0428(7) Uani 0.380(3) 1 d P C 2
O1 O 0.81608(15) 0.19313(18) 0.57506(7) 0.0327(4) Uani 1 1 d . A .
O2 O 0.83479(15) 0.39286(17) 0.66237(8) 0.0370(4) Uani 1 1 d . B .
O3 O 0.61888(15) 0.28964(17) 0.63104(9) 0.0383(5) Uani 1 1 d . C .
O4 O 0.8137(3) -0.2072(3) 0.8123(2) 0.1167(15) Uani 1 1 d . D .
O5 O 0.6318(3) -0.2690(3) 0.80333(19) 0.0820(14) Uani 0.861(7) 1 d P D 1
O6 O 0.7754(4) -0.3997(5) 0.7775(2) 0.133(2) Uani 0.861(7) 1 d P D 1
O7 O 0.7472(4) -0.3706(5) 0.86556(17) 0.118(2) Uani 0.861(7) 1 d P D 1
O5A O 0.683(2) -0.302(2) 0.7642(11) 0.090(9) Uiso 0.139(7) 1 d P D 2
O6A O 0.7742(14) -0.4274(16) 0.8193(8) 0.050(5) Uiso 0.139(7) 1 d P D 2
O7A O 0.678(2) -0.270(3) 0.8586(12) 0.098(9) Uiso 0.139(7) 1 d P D 2
O8 O 0.8420(3) -0.1440(2) 0.52513(13) 0.0893(10) Uani 1 1 d . E 1
O9 O 0.7883(2) -0.3029(3) 0.46413(9) 0.0725(8) Uani 1 1 d . E 1
O10 O 0.77415(19) -0.3327(2) 0.55818(9) 0.0521(6) Uani 1 1 d . E 1
O11 O 0.94433(19) -0.3318(3) 0.51716(11) 0.0684(7) Uani 1 1 d . E 1
N1 N 0.73591(16) 0.20321(19) 0.74073(8) 0.0254(4) Uani 1 1 d . F 1
N2 N 0.70424(15) 0.01119(18) 0.66287(8) 0.0223(4) Uani 1 1 d . F 1
C1 C 0.7692(2) 0.2886(2) 0.77831(11) 0.0312(6) Uani 1 1 d . F 1
H1 H 0.8047 0.3639 0.7664 0.037 Uiso 1 1 calc R F 1
C2 C 0.7538(2) 0.2712(3) 0.83369(11) 0.0376(6) Uani 1 1 d . F 1
H2 H 0.7759 0.3347 0.8592 0.045 Uiso 1 1 calc R F 1
C3 C 0.7057(2) 0.1596(3) 0.85132(11) 0.0382(6) Uani 1 1 d . F 1
H3 H 0.6959 0.1443 0.8892 0.046 Uiso 1 1 calc R F 1
C4 C 0.6718(2) 0.0704(3) 0.81281(10) 0.0320(6) Uani 1 1 d . F 1
H4 H 0.6392 -0.0073 0.8239 0.038 Uiso 1 1 calc R F 1
C5 C 0.68660(19) 0.0967(2) 0.75789(10) 0.0251(5) Uani 1 1 d . F 1
C6 C 0.6415(2) 0.0092(2) 0.71425(10) 0.0298(5) Uani 1 1 d . F 1
H6A H 0.6408 -0.0789 0.7287 0.036 Uiso 1 1 calc R F 1
H6B H 0.565 0.0338 0.7059 0.036 Uiso 1 1 calc R F 1
C7 C 0.8920(2) -0.0424(2) 0.70047(11) 0.0302(5) Uani 1 1 d . F 1
H7A H 0.9461 -0.1125 0.7013 0.036 Uiso 1 1 calc R F 1
H7B H 0.8668 -0.0293 0.7383 0.036 Uiso 1 1 calc R F 1
C8 C 0.7953(2) -0.0828(2) 0.66500(11) 0.0302(5) Uani 1 1 d . F 1
H8A H 0.8208 -0.0977 0.6273 0.036 Uiso 1 1 calc R F 1
H8B H 0.7669 -0.1646 0.679 0.036 Uiso 1 1 calc R F 1
C9 C 1.0199(2) 0.0442(3) 0.61590(12) 0.0389(6) Uani 1 1 d . F 1
H9A H 1.072 -0.0239 0.6248 0.058 Uiso 1 1 calc R F 1
H9B H 1.0581 0.1144 0.598 0.058 Uiso 1 1 calc R F 1
H9C H 0.9628 0.0111 0.5912 0.058 Uiso 1 1 calc R F 1
C10 C 0.6300(2) -0.0177(2) 0.61566(10) 0.0277(5) Uani 1 1 d . F 1
H10A H 0.6721 -0.0103 0.5816 0.033 Uiso 1 1 calc R F 1
H10B H 0.5718 0.0477 0.6142 0.033 Uiso 1 1 calc R F 1
C11 C 0.5763(2) -0.1489(2) 0.61687(11) 0.0311(5) Uani 1 1 d . F 1
H11A H 0.5447 -0.1631 0.6534 0.037 Uiso 1 1 calc R F 1
H11B H 0.6327 -0.2149 0.6111 0.037 Uiso 1 1 calc R F 1
C12 C 0.5486(3) -0.1637(4) 0.50350(13) 0.0520(8) Uani 1 1 d . F 1
H12A H 0.5866 -0.082 0.5005 0.078 Uiso 1 1 calc R F 1
H12B H 0.4998 -0.1752 0.4717 0.078 Uiso 1 1 calc R F 1
H12C H 0.6022 -0.233 0.5047 0.078 Uiso 1 1 calc R F 1
C13 C 0.8270(3) 0.1380(3) 0.47158(11) 0.0416(7) Uani 1 1 d . A 1
H13A H 0.8234 0.0455 0.4765 0.062 Uiso 0.965(2) 1 calc PR A 1
H13B H 0.9032 0.1661 0.4745 0.062 Uiso 0.965(2) 1 calc PR A 1
H13C H 0.7974 0.1604 0.4354 0.062 Uiso 0.965(2) 1 calc PR A 1
H13D H 0.8543 0.0563 0.4855 0.062 Uiso 0.035(2) 1 calc PR A 2
H13E H 0.8888 0.1923 0.4619 0.062 Uiso 0.035(2) 1 calc PR A 2
H13F H 0.7809 0.1234 0.4391 0.062 Uiso 0.035(2) 1 calc PR A 2
C14 C 0.7721(3) 0.3740(3) 0.50293(13) 0.0441(7) Uani 1 1 d . . .
H14A H 0.7337 0.4315 0.5277 0.066 Uiso 0.965(2) 1 calc PR A 1
H14B H 0.7448 0.3868 0.4654 0.066 Uiso 0.965(2) 1 calc PR A 1
H14C H 0.8505 0.3922 0.5047 0.066 Uiso 0.965(2) 1 calc PR A 1
H14D H 0.7685 0.4457 0.5285 0.066 Uiso 0.035(2) 1 calc PR A 2
H14E H 0.6979 0.3473 0.4926 0.066 Uiso 0.035(2) 1 calc PR A 2
H14F H 0.8112 0.4003 0.4701 0.066 Uiso 0.035(2) 1 calc PR A 2
C15 C 1.0083(3) 0.4367(3) 0.60323(13) 0.0461(7) Uani 1 1 d . . .
H15A H 1.0233 0.3482 0.5931 0.069 Uiso 0.916(2) 1 calc PR B 1
H15B H 1.0765 0.4854 0.6036 0.069 Uiso 0.916(2) 1 calc PR B 1
H15C H 0.9572 0.4742 0.5765 0.069 Uiso 0.916(2) 1 calc PR B 1
H15D H 1.003 0.3648 0.5778 0.069 Uiso 0.084(2) 1 calc PR B 2
H15E H 1.0585 0.4151 0.6334 0.069 Uiso 0.084(2) 1 calc PR B 2
H15F H 1.0357 0.5117 0.5839 0.069 Uiso 0.084(2) 1 calc PR B 2
C16 C 0.9347(3) 0.6091(3) 0.67376(15) 0.0480(8) Uani 1 1 d . . .
H16A H 0.902 0.6304 0.7089 0.072 Uiso 0.916(2) 1 calc PR B 1
H16B H 0.8871 0.6394 0.6439 0.072 Uiso 0.916(2) 1 calc PR B 1
H16C H 1.0063 0.6501 0.6713 0.072 Uiso 0.916(2) 1 calc PR B 1
H16D H 0.8723 0.6445 0.6932 0.072 Uiso 0.084(2) 1 calc PR B 2
H16E H 0.9669 0.6753 0.6508 0.072 Uiso 0.084(2) 1 calc PR B 2
H16F H 0.9894 0.5785 0.7003 0.072 Uiso 0.084(2) 1 calc PR B 2
C17 C 0.4719(4) 0.4474(4) 0.59369(19) 0.0843(15) Uani 1 1 d . . .
H17A H 0.4359 0.3799 0.5724 0.126 Uiso 0.620(3) 1 calc PR C 1
H17B H 0.527 0.489 0.5712 0.126 Uiso 0.620(3) 1 calc PR C 1
H17C H 0.4175 0.5103 0.6049 0.126 Uiso 0.620(3) 1 calc PR C 1
H17D H 0.4757 0.4004 0.5591 0.126 Uiso 0.380(3) 1 calc PR C 2
H17E H 0.4564 0.5373 0.5861 0.126 Uiso 0.380(3) 1 calc PR C 2
H17F H 0.4137 0.4118 0.616 0.126 Uiso 0.380(3) 1 calc PR C 2
C18 C 0.5913(7) 0.5086(6) 0.6802(3) 0.173(4) Uani 1 1 d . . .
H18A H 0.6415 0.4838 0.71 0.259 Uiso 0.620(3) 1 calc PR C 1
H18B H 0.5337 0.5632 0.6947 0.259 Uiso 0.620(3) 1 calc PR C 1
H18C H 0.6316 0.5552 0.6523 0.259 Uiso 0.620(3) 1 calc PR C 1
H18D H 0.6601 0.5039 0.7011 0.259 Uiso 0.380(3) 1 calc PR C 2
H18E H 0.532 0.4744 0.7023 0.259 Uiso 0.380(3) 1 calc PR C 2
H18F H 0.5757 0.5976 0.6709 0.259 Uiso 0.380(3) 1 calc PR C 2

loop_
_atom_site_aniso_label
_atom_site_aniso_U_11
_atom_site_aniso_U_22
_atom_site_aniso_U_33
_atom_site_aniso_U_23
_atom_site_aniso_U_13
_atom_site_aniso_U_12
Zn1 0.02852(16) 0.02213(15) 0.01981(14) -0.00051(10) 0.00226(11) -0.00055(10)
Cl1 0.0427(4) 0.0311(3) 0.0317(3) -0.0016(3) 0.0066(3) 0.0013(3)
Cl2 0.0434(4) 0.0321(3) 0.0249(3) 0.0007(2) 0.0019(3) 0.0050(3)
S1 0.0271(3) 0.0286(3) 0.0277(3) -0.0032(2) -0.0014(2) -0.0002(2)
S2 0.0315(4) 0.0496(4) 0.0412(4) -0.0060(3) -0.0065(3) -0.0106(3)
S3 0.0278(3) 0.0321(4) 0.0204(3) -0.0010(2) -0.0008(2) -0.0018(2)
S4 0.0310(4) 0.0275(4) 0.0282(4) 0.0025(3) -0.0014(3) -0.0003(3)
S5 0.0346(7) 0.0322(6) 0.0503(8) -0.0049(5) 0.0058(5) 0.0029(5)
S5A 0.0313(11) 0.0278(10) 0.0693(15) 0.0052(9) 0.0015(9) 0.0033(7)
O1 0.0353(10) 0.0427(11) 0.0200(9) 0.0024(8) 0.0015(7) 0.0051(8)
O2 0.0340(10) 0.0273(9) 0.0498(12) -0.0046(8) 0.0072(9) -0.0066(7)
O3 0.0342(10) 0.0313(10) 0.0491(12) -0.0063(8) -0.0080(9) 0.0110(8)
O4 0.075(2) 0.0555(18) 0.219(5) 0.036(2) -0.016(2) -0.0213(15)
O5 0.0419(18) 0.076(2) 0.128(4) 0.015(2) -0.0063(19) 0.0087(15)
O6 0.143(4) 0.132(4) 0.124(5) -0.091(4) 0.038(3) 0.011(3)
O7 0.133(4) 0.158(5) 0.064(3) 0.059(3) 0.000(2) 0.011(3)
O8 0.147(3) 0.0331(13) 0.089(2) -0.0060(14) 0.025(2) -0.0111(16)
O9 0.0675(17) 0.121(2) 0.0283(12) -0.0177(13) -0.0103(11) 0.0291(16)
O10 0.0614(14) 0.0529(13) 0.0426(12) 0.0100(10) 0.0164(11) 0.0041(11)
O11 0.0426(13) 0.106(2) 0.0569(16) 0.0085(15) 0.0032(11) 0.0221(14)
N1 0.0273(10) 0.0272(10) 0.0217(10) -0.0029(8) 0.0018(8) 0.0000(8)
N2 0.0224(9) 0.0241(10) 0.0203(10) -0.0010(8) 0.0004(7) -0.0006(7)
C1 0.0331(14) 0.0326(14) 0.0281(13) -0.0055(10) 0.0017(10) -0.0030(10)
C2 0.0391(15) 0.0474(17) 0.0263(13) -0.0119(12) -0.0006(11) -0.0033(12)
C3 0.0398(15) 0.0537(18) 0.0212(13) -0.0006(12) 0.0023(11) 0.0023(13)
C4 0.0322(13) 0.0392(15) 0.0246(13) 0.0045(11) 0.0032(10) 0.0015(11)
C5 0.0234(12) 0.0294(12) 0.0225(12) -0.0007(10) 0.0015(9) 0.0016(9)
C6 0.0324(13) 0.0316(13) 0.0257(13) 0.0000(10) 0.0059(10) -0.0082(10)
C7 0.0317(13) 0.0241(12) 0.0345(14) 0.0013(10) -0.0057(11) 0.0022(10)
C8 0.0291(13) 0.0223(12) 0.0390(14) -0.0043(10) -0.0032(11) 0.0025(9)
C9 0.0335(14) 0.0458(16) 0.0376(15) -0.0060(12) 0.0046(12) 0.0076(12)
C10 0.0294(13) 0.0297(13) 0.0239(12) 0.0005(10) -0.0059(10) -0.0046(10)
C11 0.0322(13) 0.0312(13) 0.0297(13) -0.0023(11) -0.0034(10) -0.0068(10)
C12 0.0436(17) 0.075(2) 0.0368(17) -0.0135(16) -0.0085(13) 0.0017(16)
C13 0.0565(18) 0.0425(16) 0.0258(14) -0.0068(12) 0.0039(12) 0.0089(13)
C14 0.062(2) 0.0322(15) 0.0380(16) 0.0037(12) -0.0041(14) 0.0047(13)
C15 0.0463(17) 0.0495(18) 0.0430(17) -0.0022(14) 0.0153(14) -0.0006(14)
C16 0.0525(19) 0.0300(15) 0.062(2) -0.0121(14) 0.0040(15) -0.0070(13)
C17 0.094(3) 0.072(3) 0.086(3) -0.012(2) -0.040(3) 0.047(2)
C18 0.226(8) 0.115(5) 0.173(7) -0.104(5) -0.122(6) 0.118(5)

loop_
_atom_type_symbol
_atom_type_description
_atom_type_scat_dispersion_real
_atom_type_scat_dispersion_imag
_atom_type_scat_source
C C 0.0033 0.0016 'International Tables Vol C Tables 4.2.6.8 and 6.1.1.4'
H H 0 0 'International Tables Vol C Tables 4.2.6.8 and 6.1.1.4'
N N 0.0061 0.0033 'International Tables Vol C Tables 4.2.6.8 and 6.1.1.4'
O O 0.0106 0.006 'International Tables Vol C Tables 4.2.6.8 and 6.1.1.4'
S S 0.1246 0.1234 'International Tables Vol C Tables 4.2.6.8 and 6.1.1.4'
Cl Cl 0.1484 0.1585 'International Tables Vol C Tables 4.2.6.8 and 6.1.1.4'
Zn Zn 0.2839 1.4301 'International Tables Vol C Tables 4.2.6.8 and 6.1.1.4'

loop_
_geom_angle_atom_site_label_1
_geom_angle_atom_site_label_2
_geom_angle_atom_site_label_3
_geom_angle
_geom_angle_site_symmetry_1
_geom_angle_site_symmetry_3
_geom_angle_publ_flag
O1 Zn1 O2 93.30(8) . . ?
O1 Zn1 O3 91.50(8) . . ?
O2 Zn1 O3 89.79(8) . . ?
O1 Zn1 N1 171.16(7) . . ?
O2 Zn1 N1 91.65(8) . . ?
O3 Zn1 N1 95.84(8) . . ?
O1 Zn1 N2 95.81(7) . . ?
O2 Zn1 N2 169.90(8) . . ?
O3 Zn1 N2 94.30(7) . . ?
N1 Zn1 N2 78.76(7) . . ?
O1 Zn1 S1 84.79(5) . . ?
O2 Zn1 S1 92.99(6) . . ?
O3 Zn1 S1 175.48(6) . . ?
N1 Zn1 S1 87.65(6) . . ?
N2 Zn1 S1 83.54(5) . . ?
O6A Cl1 O6 46.2(8) . . ?
O6A Cl1 O4 121.4(8) . . ?
O6 Cl1 O4 107.3(3) . . ?
O6A Cl1 O7A 112.3(14) . . ?
O6 Cl1 O7A 152.3(12) . . ?
O4 Cl1 O7A 99.3(11) . . ?
O6A Cl1 O5A 106.7(13) . . ?
O6 Cl1 O5A 68.3(11) . . ?
O4 Cl1 O5A 104.2(11) . . ?
O7A Cl1 O5A 112.9(17) . . ?
O6A Cl1 O5 126.3(8) . . ?
O6 Cl1 O5 112.6(3) . . ?
O4 Cl1 O5 111.8(2) . . ?
O7A Cl1 O5 62.4(12) . . ?
O5A Cl1 O5 50.4(12) . . ?
O6A Cl1 O7 57.9(9) . . ?
O6 Cl1 O7 104.1(4) . . ?
O4 Cl1 O7 110.4(3) . . ?
O7A Cl1 O7 58.1(12) . . ?
O5A Cl1 O7 145.1(11) . . ?
O5 Cl1 O7 110.2(3) . . ?
O8 Cl2 O9 110.3(2) . . ?
O8 Cl2 O11 111.2(2) . . ?
O9 Cl2 O11 108.72(16) . . ?
O8 Cl2 O10 107.81(16) . . ?
O9 Cl2 O10 109.71(17) . . ?
O11 Cl2 O10 109.04(15) . . ?
C9 S1 C7 100.24(14) . . ?
C9 S1 Zn1 109.93(10) . . ?
C7 S1 Zn1 91.77(8) . . ?
C12 S2 C11 101.25(14) . . ?
O1 S3 C14 106.40(13) . . ?
O1 S3 C13 103.74(13) . . ?
C14 S3 C13 98.21(15) . . ?
O1 S3A C14 123.8(11) . . ?
O2 S4 C15 106.81(14) . . ?
O2 S4 C16 103.68(13) . . ?
C15 S4 C16 97.68(16) . . ?
O2 S4A C15 123.5(6) . . ?
O2 S4A C16 103.4(5) . . ?
C15 S4A C16 95.1(4) . . ?
O3 S5 C18 112.9(3) . . ?
O3 S5 C17 104.87(18) . . ?
C18 S5 C17 100.3(3) . . ?
C18 S5A O3 122.1(3) . . ?
C18 S5A C17 107.1(3) . . ?
O3 S5A C17 102.2(2) . . ?
S3A O1 S3 52.7(8) . . ?
S3A O1 Zn1 148.4(8) . . ?
S3 O1 Zn1 129.23(11) . . ?
S4A O2 S4 54.0(4) . . ?
S4A O2 Zn1 132.8(4) . . ?
S4 O2 Zn1 132.34(12) . . ?
S5 O3 S5A 43.56(10) . . ?
S5 O3 Zn1 138.68(13) . . ?
S5A O3 Zn1 121.44(13) . . ?
C5 N1 C1 118.5(2) . . ?
C5 N1 Zn1 115.64(15) . . ?
C1 N1 Zn1 125.54(17) . . ?
C6 N2 C8 111.03(19) . . ?
C6 N2 C10 109.57(18) . . ?
C8 N2 C10 109.89(19) . . ?
C6 N2 Zn1 106.07(14) . . ?
C8 N2 Zn1 110.52(14) . . ?
C10 N2 Zn1 109.69(14) . . ?
N1 C1 C2 122.5(2) . . ?
C1 C2 C3 118.9(3) . . ?
C2 C3 C4 119.0(2) . . ?
C5 C4 C3 118.7(3) . . ?
N1 C5 C4 122.4(2) . . ?
N1 C5 C6 116.7(2) . . ?
C4 C5 C6 120.8(2) . . ?
N2 C6 C5 113.70(19) . . ?
C8 C7 S1 114.30(18) . . ?
N2 C8 C7 114.4(2) . . ?
N2 C10 C11 115.2(2) . . ?
C10 C11 S2 112.28(18) . . ?
S3 C14 S3A 40.0(5) . . ?
S4A C15 S4 44.4(3) . . ?
S4 C16 S4A 40.4(2) . . ?
S5 C17 S5A 36.57(11) . . ?
S5A C18 S5 41.91(16) . . ?

loop_
_geom_bond_atom_site_label_1
_geom_bond_atom_site_label_2
_geom_bond_distance
_geom_bond_site_symmetry_2
_geom_bond_publ_flag
Zn1 O1 2.0483(17) . ?
Zn1 O2 2.0753(18) . ?
Zn1 O3 2.1020(18) . ?
Zn1 N1 2.147(2) . ?
Zn1 N2 2.2571(19) . ?
Zn1 S1 2.6365(7) . ?
Cl1 O6A 1.319(17) . ?
Cl1 O6 1.383(4) . ?
Cl1 O4 1.397(3) . ?
Cl1 O7A 1.40(3) . ?
Cl1 O5A 1.40(3) . ?
Cl1 O5 1.413(3) . ?
Cl1 O7 1.415(4) . ?
Cl2 O8 1.417(3) . ?
Cl2 O9 1.418(2) . ?
Cl2 O11 1.427(2) . ?
Cl2 O10 1.431(2) . ?
S1 C9 1.801(3) . ?
S1 C7 1.804(3) . ?
S2 C12 1.799(3) . ?
S2 C11 1.811(3) . ?
S3 O1 1.5221(18) . ?
S3 C14 1.772(3) . ?
S3 C13 1.778(3) . ?
S3A O1 1.148(15) . ?
S3A C14 1.825(15) . ?
S4 O2 1.5090(19) . ?
S4 C15 1.761(3) . ?
S4 C16 1.781(3) . ?
S4A O2 1.320(8) . ?
S4A C15 1.659(8) . ?
S4A C16 1.946(8) . ?
S5 O3 1.494(2) . ?
S5 C18 1.646(6) . ?
S5 C17 1.780(4) . ?
S5A C18 1.460(6) . ?
S5A O3 1.534(3) . ?
S5A C17 1.802(4) . ?
N1 C5 1.341(3) . ?
N1 C1 1.343(3) . ?
N2 C6 1.483(3) . ?
N2 C8 1.489(3) . ?
N2 C10 1.489(3) . ?
C1 C2 1.382(4) . ?
C2 C3 1.384(4) . ?
C3 C4 1.387(4) . ?
C4 C5 1.385(3) . ?
C5 C6 1.507(3) . ?
C7 C8 1.518(3) . ?
C10 C11 1.527(3) . ?

loop_
_geom_torsion_atom_site_label_1
_geom_torsion_atom_site_label_2
_geom_torsion_atom_site_label_3
_geom_torsion_atom_site_label_4
_geom_torsion
_geom_torsion_site_symmetry_1
_geom_torsion_site_symmetry_2
_geom_torsion_site_symmetry_3
_geom_torsion_site_symmetry_4
_geom_torsion_publ_flag
O1 Zn1 S1 C9 -9.11(12) . . . . ?
O2 Zn1 S1 C9 -102.16(12) . . . . ?
O3 Zn1 S1 C9 25.7(8) . . . . ?
N1 Zn1 S1 C9 166.31(12) . . . . ?
N2 Zn1 S1 C9 87.36(12) . . . . ?
O1 Zn1 S1 C7 -110.67(10) . . . . ?
O2 Zn1 S1 C7 156.29(10) . . . . ?
O3 Zn1 S1 C7 -75.9(8) . . . . ?
N1 Zn1 S1 C7 64.75(10) . . . . ?
N2 Zn1 S1 C7 -14.20(10) . . . . ?
C14 S3A O1 S3 53.8(9) . . . . ?
C14 S3A O1 Zn1 -52(2) . . . . ?
C14 S3 O1 S3A -46.1(10) . . . . ?
C13 S3 O1 S3A 56.9(10) . . . . ?
C14 S3 O1 Zn1 93.42(17) . . . . ?
C13 S3 O1 Zn1 -163.57(15) . . . . ?
O2 Zn1 O1 S3A -17.2(15) . . . . ?
O3 Zn1 O1 S3A 72.7(15) . . . . ?
N1 Zn1 O1 S3A -141.2(15) . . . . ?
N2 Zn1 O1 S3A 167.2(15) . . . . ?
S1 Zn1 O1 S3A -109.9(15) . . . . ?
O2 Zn1 O1 S3 -97.71(15) . . . . ?
O3 Zn1 O1 S3 -7.84(15) . . . . ?
N1 Zn1 O1 S3 138.3(4) . . . . ?
N2 Zn1 O1 S3 86.64(15) . . . . ?
S1 Zn1 O1 S3 169.58(14) . . . . ?
C15 S4A O2 S4 51.0(5) . . . . ?
C16 S4A O2 S4 -54.5(3) . . . . ?
C15 S4A O2 Zn1 -66.5(8) . . . . ?
C16 S4A O2 Zn1 -172.04(17) . . . . ?
C15 S4 O2 S4A -39.6(4) . . . . ?
C16 S4 O2 S4A 63.0(4) . . . . ?
C15 S4 O2 Zn1 78.65(19) . . . . ?
C16 S4 O2 Zn1 -178.80(17) . . . . ?
O1 Zn1 O2 S4A 0.4(5) . . . . ?
O3 Zn1 O2 S4A -91.0(5) . . . . ?
N1 Zn1 O2 S4A 173.1(5) . . . . ?
N2 Zn1 O2 S4A 154.9(6) . . . . ?
S1 Zn1 O2 S4A 85.4(5) . . . . ?
O1 Zn1 O2 S4 -75.67(17) . . . . ?
O3 Zn1 O2 S4 -167.16(17) . . . . ?
N1 Zn1 O2 S4 97.01(17) . . . . ?
N2 Zn1 O2 S4 78.8(4) . . . . ?
S1 Zn1 O2 S4 9.27(16) . . . . ?
C18 S5 O3 S5A -43.3(3) . . . . ?
C17 S5 O3 S5A 65.0(2) . . . . ?
C18 S5 O3 Zn1 43.9(4) . . . . ?
C17 S5 O3 Zn1 152.2(2) . . . . ?
C18 S5A O3 S5 57.1(4) . . . . ?
C17 S5A O3 S5 -62.3(2) . . . . ?
C18 S5A O3 Zn1 -72.3(5) . . . . ?
C17 S5A O3 Zn1 168.3(2) . . . . ?
O1 Zn1 O3 S5 -150.8(2) . . . . ?
O2 Zn1 O3 S5 -57.5(2) . . . . ?
N1 Zn1 O3 S5 34.1(2) . . . . ?
N2 Zn1 O3 S5 113.2(2) . . . . ?
S1 Zn1 O3 S5 174.5(6) . . . . ?
O1 Zn1 O3 S5A -97.06(18) . . . . ?
O2 Zn1 O3 S5A -3.77(18) . . . . ?
N1 Zn1 O3 S5A 87.87(18) . . . . ?
N2 Zn1 O3 S5A 166.99(17) . . . . ?
S1 Zn1 O3 S5A -131.7(7) . . . . ?
O1 Zn1 N1 C5 -57.8(6) . . . . ?
O2 Zn1 N1 C5 178.13(17) . . . . ?
O3 Zn1 N1 C5 88.17(17) . . . . ?
N2 Zn1 N1 C5 -5.07(16) . . . . ?
S1 Zn1 N1 C5 -88.95(16) . . . . ?
O1 Zn1 N1 C1 115.2(5) . . . . ?
O2 Zn1 N1 C1 -8.9(2) . . . . ?
O3 Zn1 N1 C1 -98.9(2) . . . . ?
N2 Zn1 N1 C1 167.9(2) . . . . ?
S1 Zn1 N1 C1 84.0(2) . . . . ?
O1 Zn1 N2 C6 -167.05(15) . . . . ?
O2 Zn1 N2 C6 38.6(5) . . . . ?
O3 Zn1 N2 C6 -75.10(15) . . . . ?
N1 Zn1 N2 C6 20.01(15) . . . . ?
S1 Zn1 N2 C6 108.89(14) . . . . ?
O1 Zn1 N2 C8 72.52(16) . . . . ?
O2 Zn1 N2 C8 -81.9(4) . . . . ?
O3 Zn1 N2 C8 164.46(16) . . . . ?
N1 Zn1 N2 C8 -100.43(16) . . . . ?
S1 Zn1 N2 C8 -11.55(15) . . . . ?
O1 Zn1 N2 C10 -48.80(15) . . . . ?
O2 Zn1 N2 C10 156.8(4) . . . . ?
O3 Zn1 N2 C10 43.15(16) . . . . ?
N1 Zn1 N2 C10 138.26(16) . . . . ?
S1 Zn1 N2 C10 -132.86(15) . . . . ?
C5 N1 C1 C2 -0.5(4) . . . . ?
Zn1 N1 C1 C2 -173.3(2) . . . . ?
N1 C1 C2 C3 2.3(4) . . . . ?
C1 C2 C3 C4 -1.7(4) . . . . ?
C2 C3 C4 C5 -0.6(4) . . . . ?
C1 N1 C5 C4 -1.9(4) . . . . ?
Zn1 N1 C5 C4 171.57(19) . . . . ?
C1 N1 C5 C6 174.6(2) . . . . ?
Zn1 N1 C5 C6 -11.9(3) . . . . ?
C3 C4 C5 N1 2.4(4) . . . . ?
C3 C4 C5 C6 -174.0(2) . . . . ?
C8 N2 C6 C5 87.9(2) . . . . ?
C10 N2 C6 C5 -150.5(2) . . . . ?
Zn1 N2 C6 C5 -32.2(2) . . . . ?
N1 C5 C6 N2 31.3(3) . . . . ?
C4 C5 C6 N2 -152.1(2) . . . . ?
C9 S1 C7 C8 -69.5(2) . . . . ?
Zn1 S1 C7 C8 41.15(19) . . . . ?
C6 N2 C8 C7 -75.2(3) . . . . ?
C10 N2 C8 C7 163.4(2) . . . . ?
Zn1 N2 C8 C7 42.2(2) . . . . ?
S1 C7 C8 N2 -61.9(3) . . . . ?
C6 N2 C10 C11 -62.0(3) . . . . ?
C8 N2 C10 C11 60.3(3) . . . . ?
Zn1 N2 C10 C11 -178.01(17) . . . . ?
N2 C10 C11 S2 169.83(17) . . . . ?
C12 S2 C11 C10 68.2(2) . . . . ?
O1 S3 C14 S3A 34.1(8) . . . . ?
C13 S3 C14 S3A -72.9(8) . . . . ?
O1 S3A C14 S3 -59.1(11) . . . . ?
O2 S4A C15 S4 -50.4(5) . . . . ?
C16 S4A C15 S4 59.4(3) . . . . ?
O2 S4 C15 S4A 35.9(4) . . . . ?
C16 S4 C15 S4A -70.9(4) . . . . ?
O2 S4 C16 S4A -49.0(4) . . . . ?
C15 S4 C16 S4A 60.5(4) . . . . ?
O2 S4A C16 S4 59.5(4) . . . . ?
C15 S4A C16 S4 -66.8(3) . . . . ?
O3 S5 C17 S5A -63.16(16) . . . . ?
C18 S5 C17 S5A 54.1(3) . . . . ?
C18 S5A C17 S5 -70.1(4) . . . . ?
O3 S5A C17 S5 59.29(15) . . . . ?
O3 S5A C18 S5 -51.9(3) . . . . ?
C17 S5A C18 S5 65.2(3) . . . . ?
O3 S5 C18 S5A 48.0(2) . . . . ?
C17 S5 C18 S5A -63.1(2) . . . . ?
